data_4081868
loop_
_publ_author_name
'Elkin, Tatyana'
'Kulkarni, Naveen V.'
'Tumanskii, Boris'
'Botoshansky, Mark'
'Shimon, Linda J. W.'
'Eisen, Moris S.'

_publ_section_title
;
 Synthesis and Structure of Group 4 Symmetric Amidinate Complexes and
 Their Reactivity in the Polymerization of \a-Olefins
;
_journal_issue 21
_journal_name_full Organometallics
_journal_page_first 6337
_journal_paper_doi 10.1021/om4006998
_journal_volume 32
_journal_year 2013
_chemical_formula_moiety 'C25 H41 N5 Ti'
_chemical_formula_sum 'C25 H41 N5 Ti'
_chemical_formula_weight 459.53
_chemical_name_systematic
; 
 ? 
;
_space_group_IT_number 2
_symmetry_cell_setting triclinic
_symmetry_space_group_name_Hall '-P 1'
_symmetry_space_group_name_H-M 'P -1'
_atom_sites_solution_hydrogens geom
_atom_sites_solution_primary direct
_atom_sites_solution_secondary difmap
_audit_creation_method SHELXL-97
_cell_angle_alpha 91.371(2)
_cell_angle_beta 107.040(2)
_cell_angle_gamma 108.593(2)
_cell_formula_units_Z 4
_cell_length_a 11.4964(5)
_cell_length_b 14.7129(7)
_cell_length_c 17.2314(8)
_cell_measurement_reflns_used 9932
_cell_measurement_temperature 100(2)
_cell_measurement_theta_max 27.48
_cell_measurement_theta_min 2.47
_cell_volume 2619.0(2)
_computing_cell_refinement 'Bruker Apex2'
_computing_data_collection 'Bruker Apex2'
_computing_data_reduction 'Bruker Apex2'
_computing_structure_refinement 'SHELXL-97 (Sheldrick, 1997)'
_computing_structure_solution 'SHELXS-97 (Sheldrick, 1990)'
_diffrn_ambient_temperature 100(2)
_diffrn_measured_fraction_theta_full 0.990
_diffrn_measured_fraction_theta_max 0.990
_diffrn_measurement_device_type 'Bruker KappaApexII CCD'
_diffrn_measurement_method 'phi and omega scans'
_diffrn_radiation_monochromator graphite
_diffrn_radiation_source 'fine-focus sealed tube'
_diffrn_radiation_type MoK\a
_diffrn_radiation_wavelength 0.71073
_diffrn_reflns_av_R_equivalents 0.0321
_diffrn_reflns_av_sigmaI/netI 0.0344
_diffrn_reflns_limit_h_max 14
_diffrn_reflns_limit_h_min -12
_diffrn_reflns_limit_k_max 19
_diffrn_reflns_limit_k_min -19
_diffrn_reflns_limit_l_max 22
_diffrn_reflns_limit_l_min -22
_diffrn_reflns_number 54518
_diffrn_reflns_theta_full 27.57
_diffrn_reflns_theta_max 27.57
_diffrn_reflns_theta_min 1.47
_exptl_absorpt_coefficient_mu 0.347
_exptl_absorpt_correction_T_max 0.9466
_exptl_absorpt_correction_T_min 0.9214
_exptl_absorpt_correction_type multi-scan
_exptl_absorpt_process_details 'Bruker SADABS'
_exptl_crystal_colour yellow
_exptl_crystal_density_diffrn 1.165
_exptl_crystal_density_method 'not measured'
_exptl_crystal_description plate
_exptl_crystal_F_000 992
_exptl_crystal_size_max 0.24
_exptl_crystal_size_mid 0.24
_exptl_crystal_size_min 0.16
_refine_diff_density_max 0.332
_refine_diff_density_min -0.377
_refine_diff_density_rms 0.048
_refine_ls_extinction_method none
_refine_ls_goodness_of_fit_ref 1.020
_refine_ls_hydrogen_treatment mixed
_refine_ls_matrix_type full
_refine_ls_number_parameters 594
_refine_ls_number_reflns 11983
_refine_ls_number_restraints 0
_refine_ls_restrained_S_all 1.020
_refine_ls_R_factor_all 0.0490
_refine_ls_R_factor_gt 0.0354
_refine_ls_shift/su_max 0.008
_refine_ls_shift/su_mean 0.000
_refine_ls_structure_factor_coef Fsqd
_refine_ls_weighting_details 'calc w=1/[\s^2^(Fo^2^)+(0.0373P)^2^+1.3301P] where P=(Fo^2^+2Fc^2^)/3'
_refine_ls_weighting_scheme calc
_refine_ls_wR_factor_gt 0.0842
_refine_ls_wR_factor_ref 0.0901
_reflns_number_gt 9778
_reflns_number_total 11983
_reflns_threshold_expression >2sigma(I)
_cod_data_source_file om4006998_si_002.cif
_cod_data_source_block me6
_cod_original_sg_symbol_H-M P-1
_cod_database_code 4081868

loop_
_symmetry_equiv_pos_as_xyz
'x, y, z'
'-x, -y, -z'

loop_
_atom_site_label
_atom_site_type_symbol
_atom_site_fract_x
_atom_site_fract_y
_atom_site_fract_z
_atom_site_U_iso_or_equiv
_atom_site_adp_type
_atom_site_occupancy
_atom_site_symmetry_multiplicity
_atom_site_calc_flag
_atom_site_refinement_flags
Ti1 Ti 0.80649(2) 0.430035(18) 0.629012(16) 0.01447(7) Uani 1 1 d .
C1 C 0.60740(14) 0.40982(10) 0.75993(9) 0.0167(3) Uani 1 1 d .
C2 C 0.47242(15) 0.37487(11) 0.72466(9) 0.0195(3) Uani 1 1 d .
C3 C 0.39674(15) 0.39601(11) 0.76735(10) 0.0229(3) Uani 1 1 d .
H3 H 0.3052 0.3715 0.7438 0.028 Uiso 1 1 calc R
C4 C 0.45114(16) 0.45190(11) 0.84350(10) 0.0227(3) Uani 1 1 d .
C5 C 0.58490(16) 0.48720(11) 0.87640(10) 0.0214(3) Uani 1 1 d .
H5 H 0.6234 0.5262 0.9282 0.026 Uiso 1 1 calc R
C6 C 0.66469(15) 0.46753(11) 0.83616(9) 0.0189(3) Uani 1 1 d .
C7 C 0.41085(16) 0.31341(13) 0.64270(10) 0.0279(4) Uani 1 1 d .
H7A H 0.3170 0.2992 0.6255 0.042 Uiso 1 1 calc R
H7B H 0.4292 0.2528 0.6468 0.042 Uiso 1 1 calc R
H7C H 0.4461 0.3482 0.6023 0.042 Uiso 1 1 calc R
C8 C 0.36685(18) 0.47219(13) 0.88926(12) 0.0316(4) Uani 1 1 d .
H8A H 0.3450 0.4204 0.9228 0.047 Uiso 1 1 calc R
H8B H 0.2872 0.4752 0.8501 0.047 Uiso 1 1 calc R
H8C H 0.4135 0.5341 0.9247 0.047 Uiso 1 1 calc R
C9 C 0.80959(15) 0.50747(12) 0.87474(10) 0.0252(4) Uani 1 1 d .
H9A H 0.8335 0.5669 0.9116 0.038 Uiso 1 1 calc R
H9B H 0.8505 0.5219 0.8318 0.038 Uiso 1 1 calc R
H9C H 0.8390 0.4597 0.9059 0.038 Uiso 1 1 calc R
N1 N 0.68469(12) 0.38785(9) 0.71625(8) 0.0170(3) Uani 1 1 d .
C10 C 0.74415(14) 0.32698(10) 0.74268(9) 0.0162(3) Uani 1 1 d .
H10 H 0.7348 0.2942 0.7885 0.019 Uiso 1 1 calc R
N2 N 0.81858(12) 0.31457(9) 0.70037(8) 0.0165(3) Uani 1 1 d .
C11 C 0.89788(14) 0.25660(10) 0.72169(9) 0.0156(3) Uani 1 1 d .
C12 C 0.99645(14) 0.27654(10) 0.79723(9) 0.0178(3) Uani 1 1 d .
C13 C 1.08300(15) 0.22598(11) 0.80965(10) 0.0203(3) Uani 1 1 d .
H13 H 1.1501 0.2394 0.8606 0.024 Uiso 1 1 calc R
C14 C 1.07446(15) 0.15674(11) 0.75007(10) 0.0207(3) Uani 1 1 d .
C15 C 0.97281(15) 0.13551(10) 0.67728(10) 0.0187(3) Uani 1 1 d .
H15 H 0.9634 0.0863 0.6369 0.022 Uiso 1 1 calc R
C16 C 0.88460(14) 0.18411(10) 0.66189(9) 0.0168(3) Uani 1 1 d .
C17 C 1.01429(16) 0.35431(11) 0.86255(10) 0.0226(3) Uani 1 1 d .
H17A H 0.9435 0.3332 0.8860 0.034 Uiso 1 1 calc R
H17B H 1.0139 0.4139 0.8384 0.034 Uiso 1 1 calc R
H17C H 1.0970 0.3664 0.9057 0.034 Uiso 1 1 calc R
C18 C 1.17550(16) 0.10884(12) 0.76274(12) 0.0291(4) Uani 1 1 d .
H18A H 1.1333 0.0398 0.7421 0.044 Uiso 1 1 calc R
H18B H 1.2231 0.1167 0.8213 0.044 Uiso 1 1 calc R
H18C H 1.2358 0.1389 0.7330 0.044 Uiso 1 1 calc R
C19 C 0.77566(16) 0.15941(11) 0.58238(10) 0.0223(3) Uani 1 1 d .
H19A H 0.7892 0.2137 0.5503 0.033 Uiso 1 1 calc R
H19B H 0.6935 0.1468 0.5935 0.033 Uiso 1 1 calc R
H19C H 0.7733 0.1017 0.5515 0.033 Uiso 1 1 calc R
N3 N 0.67671(12) 0.42143(9) 0.52958(8) 0.0193(3) Uani 1 1 d .
C20 C 0.65545(17) 0.49451(12) 0.47719(10) 0.0254(4) Uani 1 1 d .
H20A H 0.6758 0.4836 0.4271 0.038 Uiso 1 1 calc R
H20B H 0.7115 0.5588 0.5062 0.038 Uiso 1 1 calc R
H20C H 0.5647 0.4904 0.4630 0.038 Uiso 1 1 calc R
C21 C 0.58996(17) 0.32419(12) 0.49306(10) 0.0269(4) Uani 1 1 d .
H21A H 0.5001 0.3222 0.4787 0.040 Uiso 1 1 calc R
H21B H 0.6038 0.2786 0.5323 0.040 Uiso 1 1 calc R
H21C H 0.6075 0.3063 0.4436 0.040 Uiso 1 1 calc R
N4 N 0.87964(12) 0.56394(9) 0.67250(8) 0.0194(3) Uani 1 1 d .
C22 C 0.79444(17) 0.61173(11) 0.68892(11) 0.0264(4) Uani 1 1 d .
H22A H 0.8312 0.6442 0.7453 0.040 Uiso 1 1 calc R
H22B H 0.7091 0.5635 0.6815 0.040 Uiso 1 1 calc R
H22C H 0.7858 0.6595 0.6510 0.040 Uiso 1 1 calc R
C23 C 1.00512(17) 0.63451(12) 0.68034(11) 0.0255(4) Uani 1 1 d .
H23A H 1.0625(17) 0.6035(13) 0.6707(10) 0.022(4) Uiso 1 1 d .
H23B H 1.0468(18) 0.6701(14) 0.7357(12) 0.033(5) Uiso 1 1 d .
H23C H 1.0000(19) 0.6843(14) 0.6423(12) 0.035(5) Uiso 1 1 d .
N5 N 0.93928(12) 0.41487(9) 0.58892(8) 0.0189(3) Uani 1 1 d .
C24 C 1.06375(16) 0.42033(12) 0.64593(11) 0.0267(4) Uani 1 1 d .
H24A H 1.0749 0.3573 0.6419 0.040 Uiso 1 1 calc R
H24B H 1.0669 0.4383 0.7018 0.040 Uiso 1 1 calc R
H24C H 1.1333 0.4692 0.6324 0.040 Uiso 1 1 calc R
C25 C 0.93046(18) 0.38325(12) 0.50614(10) 0.0270(4) Uani 1 1 d .
H25A H 1.0040 0.4263 0.4921 0.041 Uiso 1 1 calc R
H25B H 0.8495 0.3850 0.4677 0.041 Uiso 1 1 calc R
H25C H 0.9319 0.3170 0.5028 0.041 Uiso 1 1 calc R
Ti2 Ti 0.44565(2) 0.124914(18) 0.185464(16) 0.01483(7) Uani 1 1 d .
C26 C 0.24755(14) 0.09074(10) 0.30708(9) 0.0155(3) Uani 1 1 d .
C27 C 0.12888(14) 0.10620(10) 0.28068(9) 0.0180(3) Uani 1 1 d .
C28 C 0.07533(15) 0.12629(11) 0.33895(10) 0.0208(3) Uani 1 1 d .
H28 H -0.0051 0.1370 0.3211 0.025 Uiso 1 1 calc R
C29 C 0.13533(16) 0.13114(11) 0.42213(10) 0.0232(3) Uani 1 1 d .
C30 C 0.25431(16) 0.11744(11) 0.44682(9) 0.0221(3) Uani 1 1 d .
H30 H 0.2977 0.1218 0.5037 0.026 Uiso 1 1 calc R
C31 C 0.31186(14) 0.09758(10) 0.39085(9) 0.0177(3) Uani 1 1 d .
C32 C 0.06005(16) 0.10150(12) 0.19081(10) 0.0249(3) Uani 1 1 d .
H32A H 0.0184 0.0337 0.1661 0.037 Uiso 1 1 calc R
H32B H 0.1227 0.1354 0.1639 0.037 Uiso 1 1 calc R
H32C H -0.0057 0.1323 0.1840 0.037 Uiso 1 1 calc R
C33 C 0.0734(2) 0.15162(15) 0.48381(12) 0.0380(5) Uani 1 1 d .
H33A H 0.0902 0.2213 0.4927 0.057 Uiso 1 1 calc R
H33B H 0.1102 0.1297 0.5357 0.057 Uiso 1 1 calc R
H33C H -0.0201 0.1171 0.4630 0.057 Uiso 1 1 calc R
C34 C 0.44006(15) 0.08220(12) 0.41911(10) 0.0236(3) Uani 1 1 d .
H34A H 0.4676 0.0836 0.4787 0.035 Uiso 1 1 calc R
H34B H 0.5047 0.1336 0.4037 0.035 Uiso 1 1 calc R
H34C H 0.4316 0.0193 0.3933 0.035 Uiso 1 1 calc R
N6 N 0.30521(12) 0.06913(9) 0.24956(7) 0.0164(3) Uani 1 1 d .
C35 C 0.25819(14) -0.01887(10) 0.20796(9) 0.0150(3) Uani 1 1 d .
H35 H 0.1856 -0.0683 0.2139 0.018 Uiso 1 1 calc R
N7 N 0.31994(12) -0.03211(9) 0.15807(7) 0.0158(3) Uani 1 1 d .
C36 C 0.27671(14) -0.11917(10) 0.10448(9) 0.0153(3) Uani 1 1 d .
C37 C 0.15738(15) -0.14891(11) 0.04167(9) 0.0173(3) Uani 1 1 d .
C38 C 0.12564(15) -0.23046(11) -0.01377(9) 0.0192(3) Uani 1 1 d .
H38 H 0.0454 -0.2502 -0.0567 0.023 Uiso 1 1 calc R
C39 C 0.20734(15) -0.28388(11) -0.00835(9) 0.0201(3) Uani 1 1 d .
C40 C 0.32334(15) -0.25464(11) 0.05586(10) 0.0193(3) Uani 1 1 d .
H40 H 0.3794 -0.2913 0.0616 0.023 Uiso 1 1 calc R
C41 C 0.35956(14) -0.17315(10) 0.11197(9) 0.0170(3) Uani 1 1 d .
C42 C 0.06523(15) -0.09358(12) 0.03277(10) 0.0228(3) Uani 1 1 d .
H42A H 0.0226 -0.1072 0.0749 0.034 Uiso 1 1 calc R
H42B H -0.0001 -0.1134 -0.0215 0.034 Uiso 1 1 calc R
H42C H 0.1133 -0.0241 0.0392 0.034 Uiso 1 1 calc R
C43 C 0.17328(18) -0.36998(12) -0.07037(11) 0.0310(4) Uani 1 1 d .
H43A H 0.0821 -0.3886 -0.1036 0.046 Uiso 1 1 calc R
H43B H 0.1879 -0.4242 -0.0419 0.046 Uiso 1 1 calc R
H43C H 0.2277 -0.3532 -0.1059 0.046 Uiso 1 1 calc R
C44 C 0.48566(15) -0.14387(11) 0.18073(10) 0.0225(3) Uani 1 1 d .
H44A H 0.5246 -0.1943 0.1819 0.034 Uiso 1 1 calc R
H44B H 0.4699 -0.1352 0.2329 0.034 Uiso 1 1 calc R
H44C H 0.5446 -0.0830 0.1723 0.034 Uiso 1 1 calc R
N8 N 0.38998(13) 0.15229(9) 0.07599(8) 0.0214(3) Uani 1 1 d .
C45 C 0.3776(2) 0.24203(13) 0.04696(11) 0.0329(4) Uani 1 1 d .
H45A H 0.4353 0.2655 0.0142 0.049 Uiso 1 1 calc R
H45B H 0.4012 0.2907 0.0939 0.049 Uiso 1 1 calc R
H45C H 0.2880 0.2303 0.0132 0.049 Uiso 1 1 calc R
C46 C 0.36289(18) 0.08076(12) 0.00706(10) 0.0299(4) Uani 1 1 d .
H46A H 0.2729 0.0647 -0.0278 0.045 Uiso 1 1 calc R
H46B H 0.3767 0.0222 0.0276 0.045 Uiso 1 1 calc R
H46C H 0.4209 0.1073 -0.0249 0.045 Uiso 1 1 calc R
N9 N 0.60985(12) 0.11272(9) 0.20217(8) 0.0199(3) Uani 1 1 d .
C47 C 0.69093(16) 0.12279(12) 0.15001(11) 0.0267(4) Uani 1 1 d .
H47A H 0.7704 0.1786 0.1732 0.040 Uiso 1 1 calc R
H47B H 0.6441 0.1325 0.0952 0.040 Uiso 1 1 calc R
H47C H 0.7130 0.0641 0.1464 0.040 Uiso 1 1 calc R
C48 C 0.67444(16) 0.09992(13) 0.28522(11) 0.0282(4) Uani 1 1 d .
H48A H 0.7003 0.0427 0.2840 0.042 Uiso 1 1 calc R
H48B H 0.6152 0.0913 0.3175 0.042 Uiso 1 1 calc R
H48C H 0.7514 0.1571 0.3101 0.042 Uiso 1 1 calc R
N10 N 0.49989(12) 0.25385(9) 0.24014(8) 0.0174(3) Uani 1 1 d .
C49 C 0.41296(15) 0.29894(11) 0.25736(10) 0.0207(3) Uani 1 1 d .
H49A H 0.4369 0.3162 0.3166 0.031 Uiso 1 1 calc R
H49B H 0.3238 0.2536 0.2367 0.031 Uiso 1 1 calc R
H49C H 0.4195 0.3574 0.2304 0.031 Uiso 1 1 calc R
C50 C 0.63073(15) 0.32399(11) 0.26216(10) 0.0243(3) Uani 1 1 d .
H50A H 0.6297 0.3796 0.2321 0.036 Uiso 1 1 calc R
H50B H 0.6877 0.2938 0.2480 0.036 Uiso 1 1 calc R
H50C H 0.6627 0.3457 0.3211 0.036 Uiso 1 1 calc R

loop_
_atom_site_aniso_label
_atom_site_aniso_U_11
_atom_site_aniso_U_22
_atom_site_aniso_U_33
_atom_site_aniso_U_23
_atom_site_aniso_U_13
_atom_site_aniso_U_12
Ti1 0.01581(13) 0.01313(12) 0.01681(14) 0.00372(10) 0.00729(10) 0.00597(10)
C1 0.0181(7) 0.0167(7) 0.0205(8) 0.0071(6) 0.0101(6) 0.0090(6)
C2 0.0199(8) 0.0187(7) 0.0227(8) 0.0061(6) 0.0079(6) 0.0089(6)
C3 0.0165(8) 0.0251(8) 0.0311(9) 0.0082(7) 0.0104(7) 0.0092(6)
C4 0.0257(8) 0.0234(8) 0.0281(9) 0.0094(7) 0.0161(7) 0.0130(7)
C5 0.0258(8) 0.0201(7) 0.0217(8) 0.0031(6) 0.0109(7) 0.0093(7)
C6 0.0194(8) 0.0176(7) 0.0221(8) 0.0054(6) 0.0091(6) 0.0070(6)
C7 0.0219(8) 0.0334(9) 0.0267(9) 0.0009(7) 0.0039(7) 0.0108(7)
C8 0.0298(9) 0.0361(10) 0.0389(10) 0.0056(8) 0.0210(8) 0.0153(8)
C9 0.0211(8) 0.0283(8) 0.0247(8) -0.0027(7) 0.0083(7) 0.0059(7)
N1 0.0166(6) 0.0174(6) 0.0195(6) 0.0043(5) 0.0086(5) 0.0066(5)
C10 0.0158(7) 0.0149(7) 0.0173(7) 0.0039(6) 0.0066(6) 0.0031(6)
N2 0.0179(6) 0.0166(6) 0.0194(6) 0.0060(5) 0.0096(5) 0.0081(5)
C11 0.0156(7) 0.0146(7) 0.0205(8) 0.0075(6) 0.0107(6) 0.0054(6)
C12 0.0185(7) 0.0171(7) 0.0197(8) 0.0055(6) 0.0099(6) 0.0049(6)
C13 0.0162(7) 0.0215(8) 0.0225(8) 0.0065(6) 0.0055(6) 0.0056(6)
C14 0.0165(7) 0.0188(7) 0.0304(9) 0.0076(6) 0.0116(7) 0.0068(6)
C15 0.0206(8) 0.0141(7) 0.0247(8) 0.0038(6) 0.0131(6) 0.0048(6)
C16 0.0177(7) 0.0148(7) 0.0197(8) 0.0060(6) 0.0095(6) 0.0042(6)
C17 0.0220(8) 0.0245(8) 0.0209(8) 0.0009(6) 0.0073(7) 0.0073(7)
C18 0.0202(8) 0.0277(9) 0.0427(11) 0.0053(8) 0.0103(8) 0.0122(7)
C19 0.0249(8) 0.0171(7) 0.0233(8) 0.0020(6) 0.0057(7) 0.0068(6)
N3 0.0218(7) 0.0192(6) 0.0197(7) 0.0058(5) 0.0079(5) 0.0091(5)
C20 0.0304(9) 0.0268(8) 0.0241(8) 0.0095(7) 0.0111(7) 0.0139(7)
C21 0.0309(9) 0.0238(8) 0.0211(8) 0.0041(7) 0.0050(7) 0.0056(7)
N4 0.0200(7) 0.0161(6) 0.0239(7) 0.0023(5) 0.0106(5) 0.0052(5)
C22 0.0309(9) 0.0179(8) 0.0391(10) 0.0063(7) 0.0209(8) 0.0109(7)
C23 0.0252(9) 0.0190(8) 0.0302(10) -0.0023(7) 0.0126(7) 0.0015(7)
N5 0.0221(7) 0.0179(6) 0.0224(7) 0.0069(5) 0.0126(6) 0.0087(5)
C24 0.0211(8) 0.0273(8) 0.0386(10) 0.0145(7) 0.0164(7) 0.0104(7)
C25 0.0373(10) 0.0204(8) 0.0320(9) 0.0047(7) 0.0231(8) 0.0101(7)
Ti2 0.01392(13) 0.01521(13) 0.01655(14) 0.00191(10) 0.00669(10) 0.00486(10)
C26 0.0175(7) 0.0123(6) 0.0174(7) 0.0019(5) 0.0083(6) 0.0034(6)
C27 0.0184(7) 0.0153(7) 0.0207(8) 0.0024(6) 0.0075(6) 0.0049(6)
C28 0.0197(8) 0.0171(7) 0.0291(9) 0.0021(6) 0.0116(7) 0.0076(6)
C29 0.0289(9) 0.0189(7) 0.0248(8) -0.0007(6) 0.0157(7) 0.0058(7)
C30 0.0276(9) 0.0204(8) 0.0159(8) -0.0004(6) 0.0070(6) 0.0052(7)
C31 0.0187(7) 0.0138(7) 0.0190(8) 0.0013(6) 0.0058(6) 0.0035(6)
C32 0.0214(8) 0.0326(9) 0.0231(8) 0.0059(7) 0.0069(7) 0.0125(7)
C33 0.0415(11) 0.0472(11) 0.0336(10) -0.0028(9) 0.0228(9) 0.0168(9)
C34 0.0228(8) 0.0255(8) 0.0201(8) 0.0016(6) 0.0038(7) 0.0080(7)
N6 0.0169(6) 0.0167(6) 0.0165(6) 0.0015(5) 0.0078(5) 0.0049(5)
C35 0.0140(7) 0.0155(7) 0.0159(7) 0.0045(6) 0.0045(6) 0.0053(6)
N7 0.0160(6) 0.0160(6) 0.0168(6) 0.0021(5) 0.0068(5) 0.0061(5)
C36 0.0176(7) 0.0142(7) 0.0170(7) 0.0045(6) 0.0102(6) 0.0047(6)
C37 0.0196(7) 0.0186(7) 0.0168(7) 0.0057(6) 0.0087(6) 0.0079(6)
C38 0.0200(8) 0.0202(7) 0.0164(7) 0.0026(6) 0.0063(6) 0.0049(6)
C39 0.0251(8) 0.0155(7) 0.0215(8) 0.0027(6) 0.0126(7) 0.0048(6)
C40 0.0221(8) 0.0169(7) 0.0260(8) 0.0068(6) 0.0141(7) 0.0097(6)
C41 0.0172(7) 0.0167(7) 0.0206(8) 0.0068(6) 0.0105(6) 0.0059(6)
C42 0.0225(8) 0.0271(8) 0.0205(8) 0.0017(6) 0.0044(7) 0.0131(7)
C43 0.0388(10) 0.0233(8) 0.0314(10) -0.0043(7) 0.0126(8) 0.0105(8)
C44 0.0180(8) 0.0205(8) 0.0294(9) 0.0044(7) 0.0065(7) 0.0082(6)
N8 0.0257(7) 0.0198(6) 0.0189(7) 0.0028(5) 0.0093(6) 0.0062(5)
C45 0.0477(11) 0.0297(9) 0.0244(9) 0.0100(7) 0.0121(8) 0.0165(8)
C46 0.0405(10) 0.0262(9) 0.0207(8) 0.0016(7) 0.0154(8) 0.0031(8)
N9 0.0163(6) 0.0194(6) 0.0255(7) 0.0024(5) 0.0102(5) 0.0051(5)
C47 0.0220(8) 0.0258(8) 0.0359(10) 0.0019(7) 0.0156(7) 0.0073(7)
C48 0.0225(8) 0.0329(9) 0.0321(9) 0.0042(7) 0.0090(7) 0.0130(7)
N10 0.0162(6) 0.0174(6) 0.0197(6) 0.0020(5) 0.0072(5) 0.0056(5)
C49 0.0209(8) 0.0200(7) 0.0227(8) 0.0024(6) 0.0081(6) 0.0079(6)
C50 0.0211(8) 0.0200(8) 0.0300(9) -0.0009(7) 0.0113(7) 0.0021(6)

loop_
_atom_type_symbol
_atom_type_description
_atom_type_scat_dispersion_real
_atom_type_scat_dispersion_imag
_atom_type_scat_source
C C 0.0033 0.0016 'International Tables Vol C Tables 4.2.6.8 and 6.1.1.4'
H H 0.0000 0.0000 'International Tables Vol C Tables 4.2.6.8 and 6.1.1.4'
N N 0.0061 0.0033 'International Tables Vol C Tables 4.2.6.8 and 6.1.1.4'
Ti Ti 0.2776 0.4457 'International Tables Vol C Tables 4.2.6.8 and 6.1.1.4'

loop_
_geom_angle_atom_site_label_1
_geom_angle_atom_site_label_2
_geom_angle_atom_site_label_3
_geom_angle
N3 Ti1 N4 105.86(6)
N3 Ti1 N5 100.47(6)
N4 Ti1 N5 101.02(5)
N3 Ti1 N2 125.89(5)
N4 Ti1 N2 124.29(5)
N5 Ti1 N2 89.51(5)
N3 Ti1 N1 100.95(5)
N4 Ti1 N1 94.55(5)
N5 Ti1 N1 148.86(5)
N2 Ti1 N1 59.56(4)
N3 Ti1 C10 119.02(5)
N4 Ti1 C10 109.23(5)
N5 Ti1 C10 119.12(5)
N2 Ti1 C10 30.06(4)
N1 Ti1 C10 29.75(4)
C6 C1 C2 120.12(13)
C6 C1 N1 120.84(13)
C2 C1 N1 119.02(13)
C3 C2 C1 119.10(14)
C3 C2 C7 120.69(14)
C1 C2 C7 120.19(14)
C4 C3 C2 121.85(15)
C4 C3 H3 119.1
C2 C3 H3 119.1
C5 C4 C3 117.98(14)
C5 C4 C8 121.20(15)
C3 C4 C8 120.81(15)
C4 C5 C6 122.25(15)
C4 C5 H5 118.9
C6 C5 H5 118.9
C5 C6 C1 118.67(14)
C5 C6 C9 120.13(14)
C1 C6 C9 121.20(13)
C2 C7 H7A 109.5
C2 C7 H7B 109.5
H7A C7 H7B 109.5
C2 C7 H7C 109.5
H7A C7 H7C 109.5
H7B C7 H7C 109.5
C4 C8 H8A 109.5
C4 C8 H8B 109.5
H8A C8 H8B 109.5
C4 C8 H8C 109.5
H8A C8 H8C 109.5
H8B C8 H8C 109.5
C6 C9 H9A 109.5
C6 C9 H9B 109.5
H9A C9 H9B 109.5
C6 C9 H9C 109.5
H9A C9 H9C 109.5
H9B C9 H9C 109.5
C10 N1 C1 118.92(13)
C10 N1 Ti1 88.92(9)
C1 N1 Ti1 149.96(10)
N1 C10 N2 114.55(13)
N1 C10 Ti1 61.33(8)
N2 C10 Ti1 53.89(7)
N1 C10 H10 122.7
N2 C10 H10 122.7
Ti1 C10 H10 171.4
C10 N2 C11 123.74(12)
C10 N2 Ti1 96.06(9)
C11 N2 Ti1 138.14(10)
C12 C11 C16 120.03(13)
C12 C11 N2 121.46(13)
C16 C11 N2 118.19(13)
C13 C12 C11 118.53(14)
C13 C12 C17 119.90(14)
C11 C12 C17 121.49(13)
C14 C13 C12 122.23(14)
C14 C13 H13 118.9
C12 C13 H13 118.9
C15 C14 C13 118.03(14)
C15 C14 C18 120.93(14)
C13 C14 C18 121.00(15)
C16 C15 C14 121.84(14)
C16 C15 H15 119.1
C14 C15 H15 119.1
C15 C16 C11 119.24(14)
C15 C16 C19 120.50(13)
C11 C16 C19 120.25(13)
C12 C17 H17A 109.5
C12 C17 H17B 109.5
H17A C17 H17B 109.5
C12 C17 H17C 109.5
H17A C17 H17C 109.5
H17B C17 H17C 109.5
C14 C18 H18A 109.5
C14 C18 H18B 109.5
H18A C18 H18B 109.5
C14 C18 H18C 109.5
H18A C18 H18C 109.5
H18B C18 H18C 109.5
C16 C19 H19A 109.5
C16 C19 H19B 109.5
H19A C19 H19B 109.5
C16 C19 H19C 109.5
H19A C19 H19C 109.5
H19B C19 H19C 109.5
C20 N3 C21 112.79(13)
C20 N3 Ti1 131.09(11)
C21 N3 Ti1 115.74(10)
N3 C20 H20A 109.5
N3 C20 H20B 109.5
H20A C20 H20B 109.5
N3 C20 H20C 109.5
H20A C20 H20C 109.5
H20B C20 H20C 109.5
N3 C21 H21A 109.5
N3 C21 H21B 109.5
H21A C21 H21B 109.5
N3 C21 H21C 109.5
H21A C21 H21C 109.5
H21B C21 H21C 109.5
C23 N4 C22 110.32(12)
C23 N4 Ti1 130.52(11)
C22 N4 Ti1 118.27(10)
N4 C22 H22A 109.5
N4 C22 H22B 109.5
H22A C22 H22B 109.5
N4 C22 H22C 109.5
H22A C22 H22C 109.5
H22B C22 H22C 109.5
N4 C23 H23A 110.9(10)
N4 C23 H23B 111.3(11)
H23A C23 H23B 106.7(15)
N4 C23 H23C 112.9(12)
H23A C23 H23C 108.6(15)
H23B C23 H23C 106.1(15)
C25 N5 C24 110.11(13)
C25 N5 Ti1 128.97(11)
C24 N5 Ti1 120.25(10)
N5 C24 H24A 109.5
N5 C24 H24B 109.5
H24A C24 H24B 109.5
N5 C24 H24C 109.5
H24A C24 H24C 109.5
H24B C24 H24C 109.5
N5 C25 H25A 109.5
N5 C25 H25B 109.5
H25A C25 H25B 109.5
N5 C25 H25C 109.5
H25A C25 H25C 109.5
H25B C25 H25C 109.5
N9 Ti2 N8 106.39(6)
N9 Ti2 N10 99.20(5)
N8 Ti2 N10 97.98(5)
N9 Ti2 N6 129.94(5)
N8 Ti2 N6 120.01(5)
N10 Ti2 N6 92.34(5)
N9 Ti2 N7 100.07(5)
N8 Ti2 N7 95.20(5)
N10 Ti2 N7 152.50(5)
N6 Ti2 N7 60.20(4)
N9 Ti2 C35 119.47(5)
N8 Ti2 C35 108.39(5)
N10 Ti2 C35 122.55(5)
N6 Ti2 C35 30.32(4)
N7 Ti2 C35 29.95(4)
C27 C26 C31 120.12(13)
C27 C26 N6 120.72(13)
C31 C26 N6 119.16(13)
C28 C27 C26 118.86(14)
C28 C27 C32 120.39(14)
C26 C27 C32 120.76(13)
C29 C28 C27 122.22(15)
C29 C28 H28 118.9
C27 C28 H28 118.9
C28 C29 C30 117.79(14)
C28 C29 C33 120.86(16)
C30 C29 C33 121.34(15)
C29 C30 C31 122.03(15)
C29 C30 H30 119.0
C31 C30 H30 119.0
C30 C31 C26 118.95(14)
C30 C31 C34 120.99(14)
C26 C31 C34 120.05(13)
C27 C32 H32A 109.5
C27 C32 H32B 109.5
H32A C32 H32B 109.5
C27 C32 H32C 109.5
H32A C32 H32C 109.5
H32B C32 H32C 109.5
C29 C33 H33A 109.5
C29 C33 H33B 109.5
H33A C33 H33B 109.5
C29 C33 H33C 109.5
H33A C33 H33C 109.5
H33B C33 H33C 109.5
C31 C34 H34A 109.5
C31 C34 H34B 109.5
H34A C34 H34B 109.5
C31 C34 H34C 109.5
H34A C34 H34C 109.5
H34B C34 H34C 109.5
C35 N6 C26 119.41(12)
C35 N6 Ti2 93.80(9)
C26 N6 Ti2 146.59(9)
N7 C35 N6 114.68(13)
N7 C35 Ti2 59.02(8)
N6 C35 Ti2 55.88(7)
N7 C35 H35 122.7
N6 C35 H35 122.7
Ti2 C35 H35 175.3
C35 N7 C36 122.04(12)
C35 N7 Ti2 91.02(9)
C36 N7 Ti2 145.57(9)
C37 C36 C41 119.79(13)
C37 C36 N7 121.54(13)
C41 C36 N7 118.55(13)
C38 C37 C36 118.79(14)
C38 C37 C42 120.06(14)
C36 C37 C42 121.14(13)
C39 C38 C37 122.31(14)
C39 C38 H38 118.8
C37 C38 H38 118.8
C38 C39 C40 117.81(14)
C38 C39 C43 121.56(15)
C40 C39 C43 120.62(14)
C39 C40 C41 121.79(14)
C39 C40 H40 119.1
C41 C40 H40 119.1
C40 C41 C36 119.46(14)
C40 C41 C44 120.28(13)
C36 C41 C44 120.25(13)
C37 C42 H42A 109.5
C37 C42 H42B 109.5
H42A C42 H42B 109.5
C37 C42 H42C 109.5
H42A C42 H42C 109.5
H42B C42 H42C 109.5
C39 C43 H43A 109.5
C39 C43 H43B 109.5
H43A C43 H43B 109.5
C39 C43 H43C 109.5
H43A C43 H43C 109.5
H43B C43 H43C 109.5
C41 C44 H44A 109.5
C41 C44 H44B 109.5
H44A C44 H44B 109.5
C41 C44 H44C 109.5
H44A C44 H44C 109.5
H44B C44 H44C 109.5
C45 N8 C46 110.30(13)
C45 N8 Ti2 129.02(11)
C46 N8 Ti2 120.51(11)
N8 C45 H45A 109.5
N8 C45 H45B 109.5
H45A C45 H45B 109.5
N8 C45 H45C 109.5
H45A C45 H45C 109.5
H45B C45 H45C 109.5
N8 C46 H46A 109.5
N8 C46 H46B 109.5
H46A C46 H46B 109.5
N8 C46 H46C 109.5
H46A C46 H46C 109.5
H46B C46 H46C 109.5
C47 N9 C48 112.43(13)
C47 N9 Ti2 132.40(11)
C48 N9 Ti2 114.87(10)
N9 C47 H47A 109.5
N9 C47 H47B 109.5
H47A C47 H47B 109.5
N9 C47 H47C 109.5
H47A C47 H47C 109.5
H47B C47 H47C 109.5
N9 C48 H48A 109.5
N9 C48 H48B 109.5
H48A C48 H48B 109.5
N9 C48 H48C 109.5
H48A C48 H48C 109.5
H48B C48 H48C 109.5
C49 N10 C50 110.08(12)
C49 N10 Ti2 124.47(10)
C50 N10 Ti2 125.13(10)
N10 C49 H49A 109.5
N10 C49 H49B 109.5
H49A C49 H49B 109.5
N10 C49 H49C 109.5
H49A C49 H49C 109.5
H49B C49 H49C 109.5
N10 C50 H50A 109.5
N10 C50 H50B 109.5
H50A C50 H50B 109.5
N10 C50 H50C 109.5
H50A C50 H50C 109.5
H50B C50 H50C 109.5

loop_
_geom_bond_atom_site_label_1
_geom_bond_atom_site_label_2
_geom_bond_distance
Ti1 N3 1.8838(13)
Ti1 N4 1.9115(13)
Ti1 N5 1.9197(13)
Ti1 N2 2.1372(12)
Ti1 N1 2.3087(12)
Ti1 C10 2.6308(15)
C1 C6 1.401(2)
C1 C2 1.402(2)
C1 N1 1.4227(19)
C2 C3 1.390(2)
C2 C7 1.503(2)
C3 C4 1.389(2)
C3 H3 0.9500
C4 C5 1.386(2)
C4 C8 1.507(2)
C5 C6 1.392(2)
C5 H5 0.9500
C6 C9 1.507(2)
C7 H7A 0.9800
C7 H7B 0.9800
C7 H7C 0.9800
C8 H8A 0.9800
C8 H8B 0.9800
C8 H8C 0.9800
C9 H9A 0.9800
C9 H9B 0.9800
C9 H9C 0.9800
N1 C10 1.3055(19)
C10 N2 1.3251(19)
C10 H10 0.9500
N2 C11 1.4171(18)
C11 C12 1.404(2)
C11 C16 1.405(2)
C12 C13 1.394(2)
C12 C17 1.507(2)
C13 C14 1.389(2)
C13 H13 0.9500
C14 C15 1.388(2)
C14 C18 1.508(2)
C15 C16 1.387(2)
C15 H15 0.9500
C16 C19 1.503(2)
C17 H17A 0.9800
C17 H17B 0.9800
C17 H17C 0.9800
C18 H18A 0.9800
C18 H18B 0.9800
C18 H18C 0.9800
C19 H19A 0.9800
C19 H19B 0.9800
C19 H19C 0.9800
N3 C20 1.454(2)
N3 C21 1.455(2)
C20 H20A 0.9800
C20 H20B 0.9800
C20 H20C 0.9800
C21 H21A 0.9800
C21 H21B 0.9800
C21 H21C 0.9800
N4 C23 1.450(2)
N4 C22 1.458(2)
C22 H22A 0.9800
C22 H22B 0.9800
C22 H22C 0.9800
C23 H23A 0.960(18)
C23 H23B 0.98(2)
C23 H23C 1.00(2)
N5 C25 1.454(2)
N5 C24 1.455(2)
C24 H24A 0.9800
C24 H24B 0.9800
C24 H24C 0.9800
C25 H25A 0.9800
C25 H25B 0.9800
C25 H25C 0.9800
Ti2 N9 1.8916(13)
Ti2 N8 1.9035(13)
Ti2 N10 1.9212(12)
Ti2 N6 2.1780(12)
Ti2 N7 2.2512(12)
Ti2 C35 2.6252(15)
C26 C27 1.400(2)
C26 C31 1.400(2)
C26 N6 1.4238(18)
C27 C28 1.392(2)
C27 C32 1.507(2)
C28 C29 1.386(2)
C28 H28 0.9500
C29 C30 1.390(2)
C29 C33 1.514(2)
C30 C31 1.392(2)
C30 H30 0.9500
C31 C34 1.503(2)
C32 H32A 0.9800
C32 H32B 0.9800
C32 H32C 0.9800
C33 H33A 0.9800
C33 H33B 0.9800
C33 H33C 0.9800
C34 H34A 0.9800
C34 H34B 0.9800
C34 H34C 0.9800
N6 C35 1.3284(18)
C35 N7 1.3110(19)
C35 H35 0.9500
N7 C36 1.4174(18)
C36 C37 1.403(2)
C36 C41 1.403(2)
C37 C38 1.395(2)
C37 C42 1.506(2)
C38 C39 1.390(2)
C38 H38 0.9500
C39 C40 1.391(2)
C39 C43 1.508(2)
C40 C41 1.391(2)
C40 H40 0.9500
C41 C44 1.504(2)
C42 H42A 0.9800
C42 H42B 0.9800
C42 H42C 0.9800
C43 H43A 0.9800
C43 H43B 0.9800
C43 H43C 0.9800
C44 H44A 0.9800
C44 H44B 0.9800
C44 H44C 0.9800
N8 C45 1.457(2)
N8 C46 1.459(2)
C45 H45A 0.9800
C45 H45B 0.9800
C45 H45C 0.9800
C46 H46A 0.9800
C46 H46B 0.9800
C46 H46C 0.9800
N9 C47 1.452(2)
N9 C48 1.454(2)
C47 H47A 0.9800
C47 H47B 0.9800
C47 H47C 0.9800
C48 H48A 0.9800
C48 H48B 0.9800
C48 H48C 0.9800
N10 C49 1.4540(19)
N10 C50 1.4590(19)
C49 H49A 0.9800
C49 H49B 0.9800
C49 H49C 0.9800
C50 H50A 0.9800
C50 H50B 0.9800
C50 H50C 0.9800

loop_
_geom_torsion_atom_site_label_1
_geom_torsion_atom_site_label_2
_geom_torsion_atom_site_label_3
_geom_torsion_atom_site_label_4
_geom_torsion
C6 C1 C2 C3 -1.8(2)
N1 C1 C2 C3 179.81(13)
C6 C1 C2 C7 179.67(14)
N1 C1 C2 C7 1.3(2)
C1 C2 C3 C4 0.9(2)
C7 C2 C3 C4 179.42(15)
C2 C3 C4 C5 0.4(2)
C2 C3 C4 C8 -178.82(15)
C3 C4 C5 C6 -0.7(2)
C8 C4 C5 C6 178.46(15)
C4 C5 C6 C1 -0.2(2)
C4 C5 C6 C9 -179.83(15)
C2 C1 C6 C5 1.4(2)
N1 C1 C6 C5 179.82(13)
C2 C1 C6 C9 -178.91(14)
N1 C1 C6 C9 -0.5(2)
C6 C1 N1 C10 72.55(19)
C2 C1 N1 C10 -109.05(16)
C6 C1 N1 Ti1 -83.3(2)
C2 C1 N1 Ti1 95.1(2)
N3 Ti1 N1 C10 131.10(9)
N4 Ti1 N1 C10 -121.76(9)
N5 Ti1 N1 C10 -1.60(15)
N2 Ti1 N1 C10 5.73(8)
N3 Ti1 N1 C1 -69.9(2)
N4 Ti1 N1 C1 37.2(2)
N5 Ti1 N1 C1 157.39(18)
N2 Ti1 N1 C1 164.7(2)
C10 Ti1 N1 C1 159.0(2)
C1 N1 C10 N2 -176.95(13)
Ti1 N1 C10 N2 -8.79(12)
C1 N1 C10 Ti1 -168.17(14)
N3 Ti1 C10 N1 -57.79(10)
N4 Ti1 C10 N1 63.85(10)
N5 Ti1 C10 N1 179.06(9)
N2 Ti1 C10 N1 -170.10(14)
N3 Ti1 C10 N2 112.31(10)
N4 Ti1 C10 N2 -126.06(9)
N5 Ti1 C10 N2 -10.85(11)
N1 Ti1 C10 N2 170.10(14)
N1 C10 N2 C11 175.85(13)
Ti1 C10 N2 C11 166.30(16)
N1 C10 N2 Ti1 9.55(14)
N3 Ti1 N2 C10 -86.87(10)
N4 Ti1 N2 C10 67.51(11)
N5 Ti1 N2 C10 170.54(9)
N1 Ti1 N2 C10 -5.68(8)
N3 Ti1 N2 C11 110.29(15)
N4 Ti1 N2 C11 -95.33(15)
N5 Ti1 N2 C11 7.70(15)
N1 Ti1 N2 C11 -168.52(16)
C10 Ti1 N2 C11 -162.8(2)
C10 N2 C11 C12 -60.0(2)
Ti1 N2 C11 C12 99.34(17)
C10 N2 C11 C16 126.49(15)
Ti1 N2 C11 C16 -74.17(19)
C16 C11 C12 C13 2.7(2)
N2 C11 C12 C13 -170.67(13)
C16 C11 C12 C17 179.50(14)
N2 C11 C12 C17 6.1(2)
C11 C12 C13 C14 -0.2(2)
C17 C12 C13 C14 -177.04(14)
C12 C13 C14 C15 -2.5(2)
C12 C13 C14 C18 175.17(14)
C13 C14 C15 C16 2.7(2)
C18 C14 C15 C16 -174.92(14)
C14 C15 C16 C11 -0.3(2)
C14 C15 C16 C19 179.95(14)
C12 C11 C16 C15 -2.5(2)
N2 C11 C16 C15 171.12(13)
C12 C11 C16 C19 177.27(13)
N2 C11 C16 C19 -9.1(2)
N4 Ti1 N3 C20 19.47(15)
N5 Ti1 N3 C20 -85.28(14)
N2 Ti1 N3 C20 177.66(12)
N1 Ti1 N3 C20 117.46(14)
C10 Ti1 N3 C20 142.78(13)
N4 Ti1 N3 C21 -168.26(11)
N5 Ti1 N3 C21 86.99(12)
N2 Ti1 N3 C21 -10.07(14)
N1 Ti1 N3 C21 -70.27(12)
C10 Ti1 N3 C21 -44.95(13)
N3 Ti1 N4 C23 -109.06(15)
N5 Ti1 N4 C23 -4.72(16)
N2 Ti1 N4 C23 92.30(15)
N1 Ti1 N4 C23 148.19(15)
C10 Ti1 N4 C23 121.65(14)
N3 Ti1 N4 C22 58.97(12)
N5 Ti1 N4 C22 163.31(11)
N2 Ti1 N4 C22 -99.67(12)
N1 Ti1 N4 C22 -43.78(12)
C10 Ti1 N4 C22 -70.32(12)
N3 Ti1 N5 C25 -12.59(13)
N4 Ti1 N5 C25 -121.20(13)
N2 Ti1 N5 C25 113.89(13)
N1 Ti1 N5 C25 120.20(13)
C10 Ti1 N5 C25 119.30(12)
N3 Ti1 N5 C24 177.72(11)
N4 Ti1 N5 C24 69.11(12)
N2 Ti1 N5 C24 -55.80(11)
N1 Ti1 N5 C24 -49.49(16)
C10 Ti1 N5 C24 -50.39(13)
C31 C26 C27 C28 -1.4(2)
N6 C26 C27 C28 179.42(13)
C31 C26 C27 C32 178.49(14)
N6 C26 C27 C32 -0.7(2)
C26 C27 C28 C29 -0.2(2)
C32 C27 C28 C29 179.91(15)
C27 C28 C29 C30 1.5(2)
C27 C28 C29 C33 -179.06(15)
C28 C29 C30 C31 -1.2(2)
C33 C29 C30 C31 179.34(15)
C29 C30 C31 C26 -0.3(2)
C29 C30 C31 C34 -179.45(14)
C27 C26 C31 C30 1.6(2)
N6 C26 C31 C30 -179.15(13)
C27 C26 C31 C34 -179.22(13)
N6 C26 C31 C34 0.0(2)
C27 C26 N6 C35 -75.76(18)
C31 C26 N6 C35 105.02(16)
C27 C26 N6 Ti2 97.4(2)
C31 C26 N6 Ti2 -81.8(2)
N9 Ti2 N6 C35 -80.76(10)
N8 Ti2 N6 C35 74.58(10)
N10 Ti2 N6 C35 175.18(9)
N7 Ti2 N6 C35 -3.28(8)
N9 Ti2 N6 C26 105.24(18)
N8 Ti2 N6 C26 -99.42(18)
N10 Ti2 N6 C26 1.18(18)
N7 Ti2 N6 C26 -177.3(2)
C35 Ti2 N6 C26 -174.0(2)
C26 N6 C35 N7 -178.41(13)
Ti2 N6 C35 N7 5.38(13)
C26 N6 C35 Ti2 176.21(15)
N9 Ti2 C35 N7 -54.66(10)
N8 Ti2 C35 N7 67.31(9)
N10 Ti2 C35 N7 179.99(8)
N6 Ti2 C35 N7 -174.30(14)
N9 Ti2 C35 N6 119.63(9)
N8 Ti2 C35 N6 -118.40(9)
N10 Ti2 C35 N6 -5.71(11)
N7 Ti2 C35 N6 174.30(14)
N6 C35 N7 C36 -175.04(13)
Ti2 C35 N7 C36 -169.85(15)
N6 C35 N7 Ti2 -5.19(12)
N9 Ti2 N7 C35 133.84(9)
N8 Ti2 N7 C35 -118.47(9)
N10 Ti2 N7 C35 -0.02(15)
N6 Ti2 N7 C35 3.31(8)
N9 Ti2 N7 C36 -61.49(18)
N8 Ti2 N7 C36 46.21(17)
N10 Ti2 N7 C36 164.66(15)
N6 Ti2 N7 C36 167.99(19)
C35 Ti2 N7 C36 164.7(2)
C35 N7 C36 C37 63.66(19)
Ti2 N7 C36 C37 -98.18(19)
C35 N7 C36 C41 -120.22(15)
Ti2 N7 C36 C41 77.9(2)
C41 C36 C37 C38 -2.0(2)
N7 C36 C37 C38 174.08(13)
C41 C36 C37 C42 178.97(14)
N7 C36 C37 C42 -5.0(2)
C36 C37 C38 C39 0.8(2)
C42 C37 C38 C39 179.86(14)
C37 C38 C39 C40 1.1(2)
C37 C38 C39 C43 -178.05(15)
C38 C39 C40 C41 -1.8(2)
C43 C39 C40 C41 177.32(15)
C39 C40 C41 C36 0.7(2)
C39 C40 C41 C44 179.87(14)
C37 C36 C41 C40 1.3(2)
N7 C36 C41 C40 -174.90(13)
C37 C36 C41 C44 -177.93(14)
N7 C36 C41 C44 5.9(2)
N9 Ti2 N8 C45 -109.47(15)
N10 Ti2 N8 C45 -7.37(15)
N6 Ti2 N8 C45 90.01(15)
N7 Ti2 N8 C45 148.42(15)
C35 Ti2 N8 C45 120.87(14)
N9 Ti2 N8 C46 65.24(13)
N10 Ti2 N8 C46 167.34(12)
N6 Ti2 N8 C46 -95.28(13)
N7 Ti2 N8 C46 -36.87(13)
C35 Ti2 N8 C46 -64.42(13)
N8 Ti2 N9 C47 1.77(15)
N10 Ti2 N9 C47 -99.42(14)
N6 Ti2 N9 C47 159.65(12)
N7 Ti2 N9 C47 100.29(14)
C35 Ti2 N9 C47 124.73(13)
N8 Ti2 N9 C48 174.88(11)
N10 Ti2 N9 C48 73.68(11)
N6 Ti2 N9 C48 -27.25(13)
N7 Ti2 N9 C48 -86.60(11)
C35 Ti2 N9 C48 -62.17(12)
N9 Ti2 N10 C49 -170.99(12)
N8 Ti2 N10 C49 80.87(12)
N6 Ti2 N10 C49 -39.87(12)
N7 Ti2 N10 C49 -36.98(18)
C35 Ti2 N10 C49 -36.99(14)
N9 Ti2 N10 C50 16.15(13)
N8 Ti2 N10 C50 -91.99(13)
N6 Ti2 N10 C50 147.27(12)
N7 Ti2 N10 C50 150.16(12)
C35 Ti2 N10 C50 150.15(11)
